data_2014751
loop_
_publ_author_name
'Rodr\'iguez, M.L.'
'Febles, M.'
'P\'erez, C.'
'P\'erez-Hern\'andez , N.'
'Mart\'in , J.D.'
'Foces-Foces, C.'

_publ_section_title
;
 Hydrogen-bonding patterns of two dihydroxylactone derivatives
;
_journal_issue 3
_journal_name_full 'Acta Crystallographica Section C'
_journal_page_first o138
_journal_page_last o142
_journal_paper_doi 10.1107/S0108270105000557
_journal_volume 61
_journal_year 2005
_chemical_formula_iupac 'C11 H16 O5'
_chemical_formula_moiety 'C11 H16 O5'
_chemical_formula_sum 'C11 H16 O5'
_chemical_formula_weight 228.24
_chemical_melting_point 464.5(5)
_chemical_name_systematic
;
8-hydroxy-5-hydroxymethyl-3,6-dioxatricyclo[6.3.1.0^1.5^]dodecan-2-one
;
_space_group_IT_number 14
_symmetry_cell_setting monoclinic
_symmetry_space_group_name_Hall '-P 2ybc'
_symmetry_space_group_name_H-M 'P 1 21/c 1'
_atom_sites_solution_hydrogens geom
_atom_sites_solution_primary direct
_atom_sites_solution_secondary difmap
_audit_creation_method SHELXL-97
_cell_angle_alpha 90.00
_cell_angle_beta 112.12(2)
_cell_angle_gamma 90.00
_cell_formula_units_Z 4
_cell_length_a 8.067(3)
_cell_length_b 11.029(3)
_cell_length_c 12.769(4)
_cell_measurement_reflns_used 2404
_cell_measurement_temperature 295(2)
_cell_measurement_theta_max 27.6
_cell_measurement_theta_min 6.4
_cell_volume 1052.5(6)
_computing_cell_refinement 'HKL Scalepack (Otwinowski & Minor, 1997)'
_computing_data_collection 'Collect (Nonius, 2000)'
_computing_data_reduction 'HKL Denzo (Otwinowski & Minor, 1997) and Scalepack'
_computing_molecular_graphics 'XTAL3.6 (Hall <i>et al.</i>, 1999)'
_computing_publication_material 'SHELXL97, WinGX (Farrugia, 1999) and PLATON (Spek, 2003)'
_computing_structure_refinement 'SHELXL97 (Sheldrick, 1997)'
_computing_structure_solution 'Sir97 (Altomare <i>et al.</i>, 1999)'
_diffrn_ambient_temperature 295(2)
_diffrn_detector_area_resol_mean 9
_diffrn_measured_fraction_theta_full 0.983
_diffrn_measured_fraction_theta_max 0.983
_diffrn_measurement_device '95mm CCD camera on \k-goniostat'
_diffrn_measurement_device_type 'Nonius KappaCCD'
_diffrn_measurement_method '\f and \w'
_diffrn_radiation_monochromator 'horizonally mounted graphite crystal'
_diffrn_radiation_source 'fine-focus sealed tube'
_diffrn_radiation_type MoK\a
_diffrn_radiation_wavelength 0.71073
_diffrn_reflns_av_R_equivalents 0.043
_diffrn_reflns_av_sigmaI/netI 0.028
_diffrn_reflns_limit_h_max 10
_diffrn_reflns_limit_h_min -8
_diffrn_reflns_limit_k_max 13
_diffrn_reflns_limit_k_min -14
_diffrn_reflns_limit_l_max 14
_diffrn_reflns_limit_l_min -16
_diffrn_reflns_number 8698
_diffrn_reflns_theta_full 27.60
_diffrn_reflns_theta_max 27.60
_diffrn_reflns_theta_min 6.42
_exptl_absorpt_coefficient_mu 0.114
_exptl_absorpt_correction_type none
_exptl_crystal_colour colourless
_exptl_crystal_density_diffrn 1.440
_exptl_crystal_density_method 'not measured'
_exptl_crystal_description prism
_exptl_crystal_F_000 488
_exptl_crystal_size_max 0.50
_exptl_crystal_size_mid 0.20
_exptl_crystal_size_min 0.15
_refine_diff_density_max 0.289
_refine_diff_density_min -0.192
_refine_ls_extinction_method none
_refine_ls_goodness_of_fit_ref 1.078
_refine_ls_hydrogen_treatment constr
_refine_ls_matrix_type full
_refine_ls_number_parameters 147
_refine_ls_number_reflns 2404
_refine_ls_number_restraints 0
_refine_ls_restrained_S_all 1.078
_refine_ls_R_factor_all 0.057
_refine_ls_R_factor_gt 0.045
_refine_ls_shift/su_max 0.000
_refine_ls_shift/su_mean 0.000
_refine_ls_structure_factor_coef Fsqd
_refine_ls_weighting_details 'calc w=1/[\s^2^(Fo^2^)+(0.0513P)^2^+0.3909P] where P=(Fo^2^+2Fc^2^)/3'
_refine_ls_weighting_scheme calc
_refine_ls_wR_factor_gt 0.112
_refine_ls_wR_factor_ref 0.121
_reflns_number_gt 1989
_reflns_number_total 2404
_reflns_threshold_expression I>2\s(I)
_cod_data_source_file sq1188.cif
_cod_data_source_block I
_cod_depositor_comments
;
The following automatic conversions were performed:
'_symmetry_cell_setting' value 'Monoclinic' changed to 'monoclinic'
according to '/home/saulius/struct/CIF-dictionaries/cif_core.dic'
dictionary named 'cif_core.dic' version 2.4.1 from 2010-06-29.

Automatic conversion script
Id: cif_fix_enum 1527 2010-12-29 10:47:43Z saulius 

The following automatic conversions were performed:

'_chemical_melting_point' value '464-465' was changed to '464.5(5)' -
the average value was taken and precision was estimated.

Automatic conversion script
Id: cif_fix_values 1646 2011-03-28 12:23:43Z adriana 

The following automatic conversions were performed:

'_chemical_melting_point' value '464-465' was changed to '464.5(5)' -
the average value was taken and precision was
estimated.

'_symmetry_cell_setting' value 'Monoclinic' changed to
'monoclinic' according to
/home/saulius/struct/CIF-dictionaries/cif_core.dic dictionary named
'cif_core.dic' version 2.4.1 from 2010-06-29.

Automatic conversion script
Id: cif_fix_values 1715 2011-07-08 13:25:40Z adriana 
;
_cod_original_cell_volume 1052.4(6)
_cod_original_sg_symbol_H-M 'P 21/c'
_cod_database_code 2014751
_cod_database_fobs_code 2014751

loop_
_symmetry_equiv_pos_as_xyz
'x, y, z'
'-x, y+1/2, -z+1/2'
'-x, -y, -z'
'x, -y-1/2, z-1/2'

loop_
_atom_site_label
_atom_site_fract_x
_atom_site_fract_y
_atom_site_fract_z
_atom_site_U_iso_or_equiv
_atom_site_adp_type
_atom_site_calc_flag
_atom_site_refinement_flags
_atom_site_occupancy
_atom_site_disorder_assembly
_atom_site_disorder_group
_atom_site_type_symbol
C1 0.19499(17) 0.25627(13) 0.52610(12) 0.0293(3) Uani d . 1 . . C
C2 0.02223(19) 0.32064(17) 0.50826(14) 0.0399(4) Uani d . 1 . . C
O3 -0.03678(15) 0.37961(11) 0.40926(11) 0.0468(3) Uani d . 1 . . O
C4 0.0698(2) 0.34605(15) 0.34401(13) 0.0374(4) Uani d . 1 . . C
H4A 0.1515 0.4109 0.3447 0.045 Uiso calc R 1 . . H
H4B -0.0064 0.3284 0.2663 0.045 Uiso calc R 1 . . H
C5 0.17333(17) 0.23242(13) 0.40268(11) 0.0289(3) Uani d . 1 . . C
O6 0.33537(13) 0.21246(11) 0.38593(8) 0.0367(3) Uani d . 1 . . O
C7 0.48616(19) 0.28543(17) 0.44979(13) 0.0378(4) Uani d . 1 . . C
H7A 0.4701 0.3660 0.4170 0.045 Uiso calc R 1 . . H
H7B 0.5927 0.2509 0.4437 0.045 Uiso calc R 1 . . H
C8 0.51530(17) 0.29630(14) 0.57468(12) 0.0314(3) Uani d . 1 . . C
C9 0.5629(2) 0.17757(17) 0.64103(14) 0.0437(4) Uani d . 1 . . C
H9A 0.6038 0.1960 0.7211 0.052 Uiso calc R 1 . . H
H9B 0.6617 0.1399 0.6274 0.052 Uiso calc R 1 . . H
C10 0.4091(2) 0.08647(17) 0.61151(17) 0.0504(5) Uani d . 1 . . C
H10A 0.3933 0.0480 0.5401 0.061 Uiso calc R 1 . . H
H10B 0.4402 0.0239 0.6691 0.061 Uiso calc R 1 . . H
C11 0.2327(2) 0.14534(17) 0.60252(14) 0.0436(4) Uani d . 1 . . C
H11A 0.1359 0.0874 0.5720 0.052 Uiso calc R 1 . . H
H11B 0.2393 0.1691 0.6771 0.052 Uiso calc R 1 . . H
C12 0.34662(18) 0.34944(14) 0.58092(12) 0.0313(3) Uani d . 1 . . C
H12A 0.3180 0.4259 0.5405 0.038 Uiso calc R 1 . . H
H12B 0.3621 0.3638 0.6590 0.038 Uiso calc R 1 . . H
O13 -0.05468(16) 0.32653(16) 0.57281(12) 0.0647(4) Uani d . 1 . . O
C14 0.0643(2) 0.11853(15) 0.35234(14) 0.0397(4) Uani d . 1 . . C
H14A 0.0513 0.1100 0.2740 0.048 Uiso calc R 1 . . H
H14B 0.1268 0.0477 0.3934 0.048 Uiso calc R 1 . . H
O15 -0.10710(15) 0.12568(12) 0.35859(11) 0.0490(3) Uani d . 1 . . O
H15 -0.1841 0.1268 0.2945 0.059 Uiso calc R 1 . . H
O16 0.65711(13) 0.38294(11) 0.62416(10) 0.0415(3) Uani d . 1 . . O
H16 0.7384 0.3694 0.6020 0.050 Uiso calc R 1 . . H

loop_
_atom_site_aniso_label
_atom_site_aniso_U_11
_atom_site_aniso_U_22
_atom_site_aniso_U_33
_atom_site_aniso_U_12
_atom_site_aniso_U_13
_atom_site_aniso_U_23
C1 0.0197(6) 0.0391(8) 0.0295(7) -0.0037(5) 0.0096(5) -0.0013(6)
C2 0.0213(7) 0.0535(10) 0.0444(8) -0.0055(6) 0.0117(6) -0.0115(7)
O3 0.0281(6) 0.0492(7) 0.0574(7) 0.0084(5) 0.0094(5) -0.0020(6)
C4 0.0300(7) 0.0394(8) 0.0367(8) 0.0001(6) 0.0057(6) 0.0060(6)
C5 0.0211(6) 0.0360(7) 0.0270(6) -0.0024(5) 0.0062(5) -0.0003(5)
O6 0.0255(5) 0.0519(7) 0.0322(5) -0.0025(5) 0.0104(4) -0.0104(5)
C7 0.0237(7) 0.0560(10) 0.0359(8) -0.0059(6) 0.0136(6) -0.0057(7)
C8 0.0185(6) 0.0416(8) 0.0327(7) -0.0043(5) 0.0079(5) -0.0055(6)
C9 0.0278(7) 0.0527(10) 0.0418(8) 0.0036(7) 0.0029(6) 0.0041(7)
C10 0.0422(9) 0.0441(10) 0.0521(10) 0.0014(7) 0.0030(8) 0.0160(8)
C11 0.0364(8) 0.0558(10) 0.0352(8) -0.0116(7) 0.0096(7) 0.0100(7)
C12 0.0209(6) 0.0403(8) 0.0318(7) -0.0033(5) 0.0091(5) -0.0070(6)
O13 0.0301(6) 0.1098(12) 0.0622(8) -0.0057(7) 0.0266(6) -0.0222(8)
C14 0.0319(8) 0.0399(9) 0.0384(8) -0.0056(6) 0.0030(6) -0.0045(7)
O15 0.0303(6) 0.0576(8) 0.0500(7) -0.0141(5) 0.0048(5) 0.0025(6)
O16 0.0200(5) 0.0550(7) 0.0473(6) -0.0089(5) 0.0100(5) -0.0132(5)

loop_
_atom_type_symbol
_atom_type_description
_atom_type_scat_dispersion_real
_atom_type_scat_dispersion_imag
_atom_type_scat_source
C C 0.0033 0.0016 'International Tables Vol C Tables 4.2.6.8 and 6.1.1.4'
H H 0.0000 0.0000 'International Tables Vol C Tables 4.2.6.8 and 6.1.1.4'
O O 0.0106 0.0060 'International Tables Vol C Tables 4.2.6.8 and 6.1.1.4'

loop_
_geom_angle_atom_site_label_1
_geom_angle_atom_site_label_2
_geom_angle_atom_site_label_3
_geom_angle
C2 C1 C11 115.26(13)
C2 C1 C5 100.60(12)
C11 C1 C5 115.88(13)
C2 C1 C12 106.54(12)
C11 C1 C12 108.08(12)
C5 C1 C12 109.98(11)
O13 C2 O3 121.84(16)
O13 C2 C1 127.47(17)
O3 C2 C1 110.62(13)
C2 O3 C4 109.93(12)
O3 C4 C5 105.00(12)
O3 C4 H4A 110.7
C5 C4 H4A 110.7
O3 C4 H4B 110.7
C5 C4 H4B 110.7
H4A C4 H4B 108.8
O6 C5 C14 103.07(12)
O6 C5 C4 114.57(12)
C14 C5 C4 110.12(12)
O6 C5 C1 115.11(11)
C14 C5 C1 113.31(12)
C4 C5 C1 101.00(12)
C5 O6 C7 117.45(11)
O6 C7 C8 113.77(12)
O6 C7 H7A 108.8
C8 C7 H7A 108.8
O6 C7 H7B 108.8
C8 C7 H7B 108.8
H7A C7 H7B 107.7
O16 C8 C12 107.56(12)
O16 C8 C7 107.14(12)
C12 C8 C7 107.34(12)
O16 C8 C9 109.43(12)
C12 C8 C9 110.28(12)
C7 C8 C9 114.81(14)
C8 C9 C10 114.52(13)
C8 C9 H9A 108.6
C10 C9 H9A 108.6
C8 C9 H9B 108.6
C10 C9 H9B 108.6
H9A C9 H9B 107.6
C11 C10 C9 112.67(16)
C11 C10 H10A 109.1
C9 C10 H10A 109.1
C11 C10 H10B 109.1
C9 C10 H10B 109.1
H10A C10 H10B 107.8
C1 C11 C10 110.19(13)
C1 C11 H11A 109.6
C10 C11 H11A 109.6
C1 C11 H11B 109.6
C10 C11 H11B 109.6
H11A C11 H11B 108.1
C8 C12 C1 107.02(12)
C8 C12 H12A 110.3
C1 C12 H12A 110.3
C8 C12 H12B 110.3
C1 C12 H12B 110.3
H12A C12 H12B 108.6
O15 C14 C5 110.48(13)
O15 C14 H14A 109.6
C5 C14 H14A 109.6
O15 C14 H14B 109.6
C5 C14 H14B 109.6
H14A C14 H14B 108.1
C14 O15 H15 109.5
C8 O16 H16 109.5

loop_
_geom_bond_atom_site_label_1
_geom_bond_atom_site_label_2
_geom_bond_site_symmetry_2
_geom_bond_distance
_geom_bond_publ_flag
C1 C2 . 1.503(2) ?
C1 C11 . 1.523(2) ?
C1 C5 . 1.541(2) ?
C1 C12 . 1.5483(19) ?
C2 O13 . 1.206(2) ?
C2 O3 . 1.340(2) ?
O3 C4 . 1.452(2) ?
C4 C5 . 1.536(2) ?
C4 H4A . 0.9700 ?
C4 H4B . 0.9700 ?
C5 O6 . 1.4190(17) ?
C5 C14 . 1.529(2) ?
O6 C7 . 1.4302(19) ?
C7 C8 . 1.527(2) ?
C7 H7A . 0.9700 ?
C7 H7B . 0.9700 ?
C8 O16 . 1.4410(17) ?
C8 C12 . 1.5110(19) ?
C8 C9 . 1.528(2) ?
C9 C10 . 1.529(3) ?
C9 H9A . 0.9700 ?
C9 H9B . 0.9700 ?
C10 C11 . 1.529(3) ?
C10 H10A . 0.9700 ?
C10 H10B . 0.9700 ?
C11 H11A . 0.9700 ?
C11 H11B . 0.9700 ?
C12 H12A . 0.9700 ?
C12 H12B . 0.9700 ?
C14 O15 . 1.417(2) ?
C14 H14A . 0.9700 ?
C14 H14B . 0.9700 ?
O15 H15 . 0.8200 ?
O16 H16 . 0.8200 ?

loop_
_geom_hbond_atom_site_label_D
_geom_hbond_atom_site_label_H
_geom_hbond_atom_site_label_A
_geom_hbond_site_symmetry_A
_geom_hbond_distance_DH
_geom_hbond_distance_HA
_geom_hbond_distance_DA
_geom_hbond_angle_DHA
_geom_hbond_publ_flag
O15 H15 O16 4_465 0.82 2.07 2.881(2) 170 yes
O16 H16 O13 1_655 0.82 1.90 2.715(2) 171 yes
C14 H14A O13 4_565 0.97 2.48 3.384(2) 154 yes
C11 H11A O15 3_556 0.97 2.55 3.254(2) 129 yes

loop_
_geom_torsion_atom_site_label_1
_geom_torsion_atom_site_label_2
_geom_torsion_atom_site_label_3
_geom_torsion_atom_site_label_4
_geom_torsion
_geom_torsion_publ_flag
C11 C1 C2 O13 29.5(2) ?
C5 C1 C2 O13 154.96(17) ?
C12 C1 C2 O13 -90.3(2) ?
C11 C1 C2 O3 -153.72(14) ?
C5 C1 C2 O3 -28.3(2) yes
C12 C1 C2 O3 86.4(2) ?
O13 C2 O3 C4 -173.92(16) ?
C1 C2 O3 C4 9.1(2) yes
C2 O3 C4 C5 14.4(2) yes
O3 C4 C5 O6 -155.01(12) ?
O3 C4 C5 C14 89.38(14) ?
O3 C4 C5 C1 -30.70(10) yes
C2 C1 C5 C4 34.30(10) yes
C2 C1 C5 O6 158.23(12) ?
C11 C1 C5 O6 -76.78(16) ?
C2 C1 C5 C14 -83.48(15) ?
C11 C1 C5 C14 41.51(17) ?
C12 C1 C5 C14 164.42(12) ?
C11 C1 C5 C4 159.24(12) ?
C12 C1 C5 C4 -77.84(13) ?
C14 C5 O6 C7 -163.47(13) ?
C4 C5 O6 C7 76.89(16) ?
C12 C1 C5 O6 46.1(2) yes
C5 C1 C12 C8 -59.0(2) yes
C7 C8 C12 C1 64.3(2) yes
O6 C7 C8 C12 -58.1(2) yes
C5 O6 C7 C8 45.7(2) yes
C1 C5 O6 C7 -39.6(2) yes
O6 C7 C8 O16 -173.40(12) ?
O6 C7 C8 C9 64.86(17) ?
O16 C8 C9 C10 168.94(14) ?
C12 C8 C9 C10 50.8(2) yes
C9 C8 C12 C1 -61.5(2) yes
C11 C1 C12 C8 68.4(2) yes
C12 C1 C11 C10 -62.4(2) yes
C9 C10 C11 C1 50.1(2) yes
C7 C8 C9 C10 -70.57(18) ?
C8 C9 C10 C11 -44.6(2) yes
C2 C1 C11 C10 178.61(14) ?
C5 C1 C11 C10 61.54(17) ?
O16 C8 C12 C1 179.27(11) ?
C2 C1 C12 C8 -167.22(12) ?
O6 C5 C14 O15 -177.91(12) ?
C4 C5 C14 O15 -55.25(16) ?
C1 C5 C14 O15 57.0(2) yes
O16 C8 C14 O15 -98.9(3) yes
O16 C8 C5 C14 162.3(2) yes

loop_
_cod_related_entry_id
_cod_related_entry_database
_cod_related_entry_code
1 ChemSpider 21133920
